data_1546739
loop_
_publ_author_name
'Rillema, D. Paul'
'Senaratne, Nilmini K.'
'Moore, Curtis'
'KomReddy, Venugopal'

_publ_section_title
;
 5-Methylpyrazine-2-carboxamide
;
_journal_coeditor_code SU4158
_journal_issue 7
_journal_name_full IUCrData
_journal_page_first x171090
_journal_paper_doi 10.1107/S2414314617010902
_journal_volume 2
_journal_year 2017
_chemical_formula_iupac 'C6 H7 N3 O'
_chemical_formula_moiety 'C6 H7 N3 O'
_chemical_formula_sum 'C6 H7 N3 O'
_chemical_formula_weight 137.15
_chemical_name_systematic
;
5-Methylpyrazine-2-carboxamide
;
_space_group_crystal_system monoclinic
_space_group_IT_number 14
_space_group_name_Hall '-P 2yn'
_space_group_name_H-M_alt 'P 1 21/n 1'
_symmetry_space_group_name_Hall '-P 2yn'
_symmetry_space_group_name_H-M 'P 1 21/n 1'
_atom_sites_solution_hydrogens mixed
_atom_sites_solution_primary dual
_atom_sites_solution_secondary difmap
_cell_angle_alpha 90
_cell_angle_beta 93.106(14)
_cell_angle_gamma 90
_cell_formula_units_Z 4
_cell_length_a 3.7592(9)
_cell_length_b 6.7317(13)
_cell_length_c 25.290(5)
_cell_measurement_reflns_used 1367
_cell_measurement_temperature 100
_cell_measurement_theta_max 24.887
_cell_measurement_theta_min 3.132
_cell_volume 639.0(2)
_computing_cell_refinement
;
SAINT  (Bruker, 2013)
;
_computing_data_collection
;
APEX2 (Bruker, 2013)
;
_computing_data_reduction
;
SAINT (Bruker, 2013)
;
_computing_molecular_graphics
;
<i>OLEX2</i> (Dolomanov <i>et al.</i>,  2009) and Mercury (Macrae <i>et
al.</i>,  2008)
;
_computing_publication_material
;
<i>OLEX2</i> (Dolomanov <i>et al.</i>,  2009) and PLATON (Spek,
2009)
;
_computing_structure_refinement
;
SHELXL2014 (Sheldrick, 2015b)
;
_computing_structure_solution
;
SHELXT (Sheldrick, 2015a)
;
_diffrn_ambient_temperature 100
_diffrn_detector_area_resol_mean 7.9
_diffrn_measured_fraction_theta_full 0.999
_diffrn_measured_fraction_theta_max 0.997
_diffrn_measurement_device 'Kappa four-circle'
_diffrn_measurement_device_type 'Bruker X8 APEXII'
_diffrn_measurement_method '\w and \f scans'
_diffrn_radiation_monochromator graphite
_diffrn_radiation_type MoK\a
_diffrn_radiation_wavelength 0.71073
_diffrn_reflns_av_R_equivalents 0.0457
_diffrn_reflns_limit_h_max 4
_diffrn_reflns_limit_h_min -4
_diffrn_reflns_limit_k_max 8
_diffrn_reflns_limit_k_min -8
_diffrn_reflns_limit_l_max 30
_diffrn_reflns_limit_l_min -30
_diffrn_reflns_number 7302
_diffrn_reflns_theta_full 25.000
_diffrn_reflns_theta_max 25.406
_diffrn_reflns_theta_min 3.132
_diffrn_standards_number 0
_exptl_absorpt_coefficient_mu 0.103
_exptl_absorpt_correction_T_max 0.2590
_exptl_absorpt_correction_T_min 0.2180
_exptl_absorpt_correction_type multi-scan
_exptl_absorpt_process_details
;
(SADABS; Bruker, 2013)
;
_exptl_crystal_colour colourless
_exptl_crystal_density_diffrn 1.425
_exptl_crystal_description Needle
_exptl_crystal_F_000 288
_exptl_crystal_size_max 0.217
_exptl_crystal_size_mid 0.113
_exptl_crystal_size_min 0.085
_refine_diff_density_max 0.196
_refine_diff_density_min -0.213
_refine_ls_extinction_method none
_refine_ls_goodness_of_fit_ref 1.032
_refine_ls_hydrogen_treatment mixed
_refine_ls_matrix_type full
_refine_ls_number_parameters 100
_refine_ls_number_reflns 1182
_refine_ls_number_restraints 2
_refine_ls_restrained_S_all 1.032
_refine_ls_R_factor_all 0.0713
_refine_ls_R_factor_gt 0.0425
_refine_ls_shift/su_max 0.000
_refine_ls_shift/su_mean 0.000
_refine_ls_structure_factor_coef Fsqd
_refine_ls_weighting_details 'w=1/[\s^2^(Fo^2^)+(0.0525P)^2^+0.1949P] where P=(Fo^2^+2Fc^2^)/3'
_refine_ls_weighting_scheme calc
_refine_ls_wR_factor_gt 0.0922
_refine_ls_wR_factor_ref 0.1041
_reflns_number_gt 849
_reflns_number_total 1182
_reflns_threshold_expression 'I > 2\s(I)'
_cod_data_source_file su4158sup1.cif
_cod_data_source_block I
_cod_database_code 1546739
_shelx_space_group_comment
;
The symmetry employed for this shelxl refinement is uniquely defined
by the following loop, which should always be used as a source of
symmetry information in preference to the above space-group names.
They are only intended as comments.
;
_shelx_estimated_absorpt_t_min 0.978
_shelx_estimated_absorpt_t_max 0.991

loop_
_space_group_symop_operation_xyz
'x, y, z'
'-x+1/2, y+1/2, -z+1/2'
'-x, -y, -z'
'x-1/2, -y-1/2, z-1/2'

loop_
_atom_site_type_symbol
_atom_site_label
_atom_site_fract_x
_atom_site_fract_y
_atom_site_fract_z
_atom_site_U_iso_or_equiv
_atom_site_adp_type
_atom_site_calc_flag
_atom_site_occupancy
O O1 0.9776(4) 0.95545(19) 0.42480(5) 0.0240(4) Uani d 1
N N1 0.7790(5) 0.7706(3) 0.49219(7) 0.0237(5) Uani d 1
H H1A 0.668(5) 0.654(3) 0.5011(9) 0.034(6) Uiso d 1
H H1B 0.853(6) 0.861(3) 0.5190(8) 0.039(7) Uiso d 1
N N2 0.5554(4) 0.4823(2) 0.42240(6) 0.0179(4) Uani d 1
N N3 0.6419(4) 0.5310(2) 0.31371(6) 0.0183(4) Uani d 1
C C1 0.8296(5) 0.8043(3) 0.44120(7) 0.0181(5) Uani d 1
C C2 0.7022(5) 0.6467(3) 0.40302(7) 0.0155(5) Uani d 1
C C3 0.7440(5) 0.6691(3) 0.34927(7) 0.0176(5) Uani d 1
H H3 0.8497 0.7877 0.3372 0.021 Uiso calc 1
C C4 0.4559(5) 0.3434(3) 0.38712(7) 0.0177(5) Uani d 1
H H4 0.3536 0.2241 0.3994 0.021 Uiso calc 1
C C5 0.4955(5) 0.3657(3) 0.33261(7) 0.0164(5) Uani d 1
C C6 0.3727(5) 0.2094(3) 0.29402(8) 0.0229(5) Uani d 1
H H6A 0.1921 0.2653 0.2689 0.034 Uiso calc 1
H H6B 0.2696 0.0984 0.3131 0.034 Uiso calc 1
H H6C 0.5755 0.1619 0.2748 0.034 Uiso calc 1

loop_
_atom_site_aniso_label
_atom_site_aniso_U_11
_atom_site_aniso_U_22
_atom_site_aniso_U_33
_atom_site_aniso_U_12
_atom_site_aniso_U_13
_atom_site_aniso_U_23
O1 0.0332(9) 0.0174(7) 0.0215(8) -0.0117(6) 0.0037(6) 0.0002(6)
N1 0.0357(11) 0.0195(9) 0.0161(9) -0.0138(8) 0.0031(8) -0.0022(8)
N2 0.0205(10) 0.0153(8) 0.0179(9) -0.0030(7) 0.0007(7) 0.0014(7)
N3 0.0186(9) 0.0183(8) 0.0179(9) -0.0014(7) 0.0001(7) 0.0000(7)
C1 0.0180(11) 0.0173(10) 0.0190(11) -0.0019(9) 0.0005(9) 0.0005(8)
C2 0.0141(11) 0.0146(10) 0.0176(10) -0.0003(8) -0.0014(8) 0.0008(8)
C3 0.0166(11) 0.0167(9) 0.0194(11) -0.0029(8) 0.0017(9) 0.0038(8)
C4 0.0199(11) 0.0127(9) 0.0206(11) -0.0029(8) 0.0026(9) 0.0005(8)
C5 0.0123(10) 0.0168(10) 0.0200(11) 0.0004(8) 0.0009(8) -0.0009(8)
C6 0.0225(12) 0.0243(11) 0.0223(11) -0.0050(9) 0.0035(9) -0.0059(9)

loop_
_atom_type_symbol
_atom_type_description
_atom_type_scat_dispersion_real
_atom_type_scat_dispersion_imag
_atom_type_scat_source
C C 0.0033 0.0016 'International Tables Vol C Tables 4.2.6.8 and 6.1.1.4'
H H 0.0000 0.0000 'International Tables Vol C Tables 4.2.6.8 and 6.1.1.4'
N N 0.0061 0.0033 'International Tables Vol C Tables 4.2.6.8 and 6.1.1.4'
O O 0.0106 0.0060 'International Tables Vol C Tables 4.2.6.8 and 6.1.1.4'

loop_
_geom_angle_atom_site_label_1
_geom_angle_atom_site_label_2
_geom_angle_atom_site_label_3
_geom_angle
H1A N1 H1B 120(2)
C1 N1 H1A 118.2(14)
C1 N1 H1B 122.3(14)
C4 N2 C2 116.15(16)
C3 N3 C5 116.50(16)
O1 C1 N1 123.55(18)
O1 C1 C2 119.96(16)
N1 C1 C2 116.48(16)
N2 C2 C1 118.25(16)
N2 C2 C3 121.26(17)
C3 C2 C1 120.47(16)
N3 C3 C2 122.80(17)
N3 C3 H3 118.6
C2 C3 H3 118.6
N2 C4 H4 118.6
N2 C4 C5 122.85(17)
C5 C4 H4 118.6
N3 C5 C4 120.43(17)
N3 C5 C6 118.08(17)
C4 C5 C6 121.48(17)
C5 C6 H6A 109.5
C5 C6 H6B 109.5
C5 C6 H6C 109.5
H6A C6 H6B 109.5
H6A C6 H6C 109.5
H6B C6 H6C 109.5

loop_
_geom_bond_atom_site_label_1
_geom_bond_atom_site_label_2
_geom_bond_distance
O1 C1 1.241(2)
N1 H1A 0.923(16)
N1 H1B 0.941(16)
N1 C1 1.333(2)
N2 C2 1.341(2)
N2 C4 1.332(2)
N3 C3 1.335(2)
N3 C5 1.341(2)
C1 C2 1.496(3)
C2 C3 1.385(3)
C3 H3 0.9500
C4 H4 0.9500
C4 C5 1.403(3)
C5 C6 1.491(3)
C6 H6A 0.9800
C6 H6B 0.9800
C6 H6C 0.9800

loop_
_geom_hbond_atom_site_label_D
_geom_hbond_atom_site_label_H
_geom_hbond_atom_site_label_A
_geom_hbond_site_symmetry_A
_geom_hbond_distance_DH
_geom_hbond_distance_HA
_geom_hbond_distance_DA
_geom_hbond_angle_DHA
N1 H1B O1 3_776 0.94(2) 1.96(2) 2.905(2) 178(2)
N1 H1A N2 3_666 0.92(2) 2.34(2) 3.072(2) 136(2)
C4 H4 O1 1_445 0.950 2.404 3.339(3) 168

_cod_database_fobs_code 1546739
